data_7117989
loop_
_publ_author_name
'Mikihiro Hayashi'
'Kazuya Otsubo'
'Tatsuhisa Kato'
'Kunihisa Sugimoto'
'Akihiko Fujiwara'
'Hiroshi Kitagawa'

_publ_section_title
;
 A compact planar low-energy-gap molecule with a donor-acceptor-donor
 nature based on a bimetal dithiolene complex
;
_journal_name_full Chem.Commun.
_journal_page_first 15796
_journal_paper_doi 10.1039/C5cc06149K
_journal_volume 51
_journal_year 2015
_chemical_formula_moiety 'C46 N6 Ni2 O2 S10'
_chemical_formula_sum 'C46 N6 Ni2 O2 S10'
_chemical_formula_weight 1106.55
_chemical_name_systematic 1_250K
_space_group_crystal_system monoclinic
_space_group_IT_number 14
_space_group_name_Hall '-P 2yn'
_space_group_name_H-M_alt 'P 1 21/n 1'
_symmetry_space_group_name_Hall '-P 2yn'
_symmetry_space_group_name_H-M 'P 1 21/n 1'
_atom_sites_solution_primary direct
_atom_sites_solution_secondary difmap
_audit_update_record
;
2015-07-22 deposited with the CCDC.
2015-09-04 downloaded from the CCDC.
;
_cell_angle_alpha 90.0000
_cell_angle_beta 98.106(7)
_cell_angle_gamma 90.0000
_cell_formula_units_Z 2
_cell_length_a 10.7047(15)
_cell_length_b 20.555(3)
_cell_length_c 13.8324(19)
_cell_measurement_reflns_used 12556
_cell_measurement_temperature 250
_cell_measurement_theta_max 27.30
_cell_measurement_theta_min 0.97
_cell_volume 3013.2(7)
_computing_cell_refinement 'RAPID AUTO'
_computing_data_collection 'RAPID AUTO (Rigaku, ????)'
_computing_data_reduction 'RAPID AUTO'
_computing_molecular_graphics 'CrystalStructure 4.1'
_computing_publication_material 'CrystalStructure 4.1 (Rigaku, 2014)'
_computing_structure_refinement 'SHELXL97 (Sheldrick, 2008)'
_computing_structure_solution 'SIR2004 (Burla, et al., 2005)'
_diffrn_ambient_temperature 250
_diffrn_detector_area_resol_mean 14.706
_diffrn_measured_fraction_theta_full 0.994
_diffrn_measured_fraction_theta_max 0.994
_diffrn_measurement_device_type 'Rigaku R-AXIS IV'
_diffrn_measurement_method \w
_diffrn_radiation_wavelength 0.69960
_diffrn_reflns_av_R_equivalents 0.1452
_diffrn_reflns_laue_measured_fraction_full 0.000
_diffrn_reflns_laue_measured_fraction_max 0.000
_diffrn_reflns_limit_h_max 13
_diffrn_reflns_limit_h_min -13
_diffrn_reflns_limit_k_max 26
_diffrn_reflns_limit_k_min -26
_diffrn_reflns_limit_l_max 17
_diffrn_reflns_limit_l_min -17
_diffrn_reflns_number 19540
_diffrn_reflns_point_group_measured_fraction_full 0.000
_diffrn_reflns_point_group_measured_fraction_max 0.000
_diffrn_reflns_theta_full 27.020
_diffrn_reflns_theta_max 27.020
_diffrn_reflns_theta_min 1.759
_diffrn_standards_interval_count .
_diffrn_standards_number 0
_exptl_absorpt_coefficient_mu 0.000
_exptl_absorpt_correction_type none
_exptl_crystal_colour brown
_exptl_crystal_density_diffrn 1.219
_exptl_crystal_density_method 'not measured'
_exptl_crystal_description block
_exptl_crystal_F_000 1100.00
_exptl_crystal_size_max 0.100
_exptl_crystal_size_mid 0.100
_exptl_crystal_size_min 0.100
_refine_diff_density_max 1.05
_refine_diff_density_min -0.64
_refine_ls_extinction_method none
_refine_ls_goodness_of_fit_ref 0.920
_refine_ls_number_parameters 298
_refine_ls_number_reflns 6859
_refine_ls_number_restraints 15
_refine_ls_R_factor_all 0.1949
_refine_ls_R_factor_gt 0.0901
_refine_ls_shift/su_max 0.000
_refine_ls_structure_factor_coef Fsqd
_refine_ls_weighting_details 'w = 1/[\s^2^(Fo^2^)+(0.1541P)^2^+0.0000P] where P=(Fo^2^+2Fc^2^)/3'
_refine_ls_weighting_scheme calc
_refine_ls_wR_factor_gt 0.2340
_refine_ls_wR_factor_ref 0.2863
_reflns_number_gt 2811
_reflns_number_total 6859
_reflns_threshold_expression F^2^>2.0\s(F^2^)
_cod_data_source_file c5cc06149k2.cif
_cod_data_source_block 250k_2
_cod_database_code 7117989

loop_
_symmetry_equiv_pos_site_id
_space_group_symop_operation_xyz
1 +X,+Y,+Z
2 1/2-X,1/2+Y,1/2-Z
3 -X,-Y,-Z
4 1/2+X,1/2-Y,1/2+Z

loop_
_atom_site_label
_atom_site_type_symbol
_atom_site_fract_x
_atom_site_fract_y
_atom_site_fract_z
_atom_site_U_iso_or_equiv
_atom_site_adp_type
_atom_site_occupancy
_atom_site_site_symmetry_multiplicity
_atom_site_calc_flag
_atom_site_refinement_flags
_atom_site_disorder_assembly
_atom_site_disorder_group
Ni1 Ni 0.07590(8) 0.11782(4) 0.62050(7) 0.0572(3) Uani 1 4 d . . .
S1 S -0.10017(16) 0.08022(10) 0.54713(15) 0.0659(5) Uani 1 4 d . . .
S2 S 0.25358(17) 0.15652(10) 0.68692(16) 0.0689(6) Uani 1 4 d . . .
S3 S 0.17526(16) 0.03512(10) 0.57187(15) 0.0668(6) Uani 1 4 d . . .
S4 S -0.02663(18) 0.19772(10) 0.66987(16) 0.0689(6) Uani 1 4 d . . .
S15 S 0.1389(6) -0.0068(4) 0.8970(5) 0.274(4) Uani 1 4 d . . .
O26 O 0.1516(8) -0.0463(4) 0.9778(6) 0.150(3) Uani 1 4 d . . .
N6 N 0.0538(7) 0.3033(4) 0.7694(5) 0.082(2) Uani 1 4 d . . .
N30 N 0.1833(6) 0.2980(3) 0.4040(4) 0.0641(16) Uani 1 4 d . . .
N31 N 0.3072(7) 0.2670(4) 0.7821(5) 0.085(2) Uani 1 4 d . . .
C4 C -0.0638(6) 0.0102(3) 0.4935(5) 0.0554(17) Uani 1 4 d . . .
C5 C 0.2120(7) 0.3562(3) 0.3429(5) 0.0580(18) Uani 1 4 d . . .
C7 C 0.0883(7) 0.2481(4) 0.7314(5) 0.068(2) Uani 1 4 d . . .
C8 C 0.0559(8) 0.3056(4) 0.4421(6) 0.079(2) Uani 1 4 d . . .
C9 C 0.2150(7) 0.2302(4) 0.7379(6) 0.0643(19) Uani 1 4 d . . .
C10 C 0.2896(7) 0.2918(4) 0.4908(5) 0.066(2) Uani 1 4 d . . .
C11 C 0.1046(8) 0.3738(4) 0.2635(6) 0.082(3) Uani 1 4 d . . .
C12 C 0.1448(8) 0.4304(5) 0.2049(7) 0.090(3) Uani 1 4 d . . .
C13 C 0.1765(10) 0.2379(4) 0.3377(6) 0.089(3) Uani 1 4 d . . .
C14 C 0.1455(11) 0.3419(5) 0.8149(7) 0.097(3) Uani 1 4 d . . .
C16 C 0.4143(8) 0.2759(4) 0.4611(6) 0.079(2) Uani 1 4 d . . .
C17 C 0.5104(8) 0.2758(5) 0.5587(7) 0.099(3) Uani 1 4 d . . .
C18 C 0.2729(10) 0.3228(5) 0.8193(7) 0.095(3) Uani 1 4 d . . .
C19 C 0.0558(9) 0.3675(5) 0.5060(8) 0.096(3) Uani 1 4 d . . .
C20 C 0.1283(17) 0.1196(7) 0.3196(11) 0.158(6) Uani 1 4 d . . .
C21 C 0.6379(10) 0.2552(7) 0.5407(8) 0.131(4) Uani 1 4 d . . .
C22 C 0.0493(10) 0.4481(6) 0.1177(9) 0.134(5) Uani 1 4 d . . .
C23 C -0.0823(11) 0.3746(7) 0.5294(10) 0.134(5) Uani 1 4 d . . .
C24 C 0.1501(13) 0.1764(4) 0.3936(8) 0.124(4) Uani 1 4 d . . .
C25 C -0.0916(13) 0.4331(8) 0.5960(10) 0.167(6) Uani 1 4 d . . .
C27 C 0.2568(17) -0.0087(9) 0.8298(11) 0.243(11) Uani 1 4 d . . .
C28 C 0.0534(18) 0.0536(10) 0.8770(15) 0.282(14) Uani 1 4 d . . .
C29 C 0.237(2) 0.1064(6) 0.2977(18) 0.262(13) Uani 1 4 d . . .

loop_
_atom_site_aniso_label
_atom_site_aniso_U_11
_atom_site_aniso_U_22
_atom_site_aniso_U_33
_atom_site_aniso_U_12
_atom_site_aniso_U_13
_atom_site_aniso_U_23
Ni1 0.0480(6) 0.0729(6) 0.0506(6) 0.0006(4) 0.0068(4) 0.0150(5)
S1 0.0453(10) 0.0825(13) 0.0694(13) 0.0046(9) 0.0062(9) 0.0059(10)
S2 0.0514(11) 0.0816(13) 0.0723(14) -0.0003(9) 0.0040(10) 0.0052(11)
S3 0.0438(10) 0.0823(13) 0.0726(14) 0.0026(9) 0.0023(9) 0.0058(11)
S4 0.0545(11) 0.0815(13) 0.0702(14) 0.0063(10) 0.0072(10) 0.0067(11)
S15 0.261(7) 0.298(7) 0.267(7) 0.092(5) 0.051(5) 0.194(6)
O26 0.160(7) 0.139(6) 0.154(8) 0.030(5) 0.034(6) 0.093(6)
N6 0.086(5) 0.084(5) 0.078(5) 0.007(4) 0.016(4) 0.002(4)
N30 0.076(4) 0.065(4) 0.050(4) -0.014(3) 0.001(3) 0.004(3)
N31 0.075(5) 0.103(6) 0.074(5) -0.013(4) 0.004(4) -0.015(4)
C4 0.049(4) 0.068(4) 0.050(4) 0.005(3) 0.011(3) 0.026(3)
C5 0.067(4) 0.057(4) 0.049(4) -0.001(3) 0.003(4) 0.016(3)
C7 0.076(6) 0.078(5) 0.051(5) 0.003(4) 0.013(4) 0.019(4)
C8 0.068(5) 0.105(6) 0.070(6) -0.015(5) 0.023(4) 0.010(5)
C9 0.064(5) 0.073(5) 0.057(5) -0.001(4) 0.010(4) 0.014(4)
C10 0.070(5) 0.083(5) 0.042(4) 0.014(4) -0.009(4) 0.010(4)
C11 0.077(5) 0.091(6) 0.073(6) -0.007(4) -0.008(4) 0.032(5)
C12 0.080(6) 0.112(7) 0.075(6) -0.013(5) 0.004(5) 0.048(5)
C13 0.158(9) 0.059(5) 0.046(5) -0.036(5) -0.003(5) -0.006(4)
C14 0.120(9) 0.107(7) 0.064(6) -0.014(7) 0.016(6) -0.002(5)
C16 0.074(5) 0.101(6) 0.057(5) 0.018(5) -0.009(4) -0.008(4)
C17 0.079(6) 0.149(9) 0.066(6) 0.038(6) -0.004(5) 0.006(6)
C18 0.104(8) 0.105(7) 0.072(7) -0.005(6) 0.003(6) -0.003(6)
C19 0.080(6) 0.120(7) 0.095(7) 0.006(5) 0.037(6) -0.004(6)
C20 0.231(18) 0.127(11) 0.124(12) -0.003(11) 0.057(12) -0.019(9)
C21 0.081(7) 0.207(13) 0.097(8) 0.034(8) -0.013(6) -0.003(8)
C22 0.107(8) 0.151(9) 0.132(10) -0.012(7) -0.031(7) 0.087(8)
C23 0.094(8) 0.181(12) 0.133(11) 0.036(8) 0.041(7) 0.043(9)
C24 0.232(13) 0.061(5) 0.075(7) -0.040(7) 0.007(8) 0.004(5)
C25 0.184(14) 0.204(14) 0.130(11) 0.109(11) 0.079(10) 0.051(10)
C27 0.39(3) 0.231(17) 0.126(13) 0.184(19) 0.111(16) 0.072(12)
C28 0.27(2) 0.33(2) 0.28(2) 0.200(19) 0.162(18) 0.25(2)
C29 0.40(3) 0.078(8) 0.37(3) -0.002(12) 0.26(3) -0.053(12)

loop_
_atom_type_symbol
_atom_type_description
_atom_type_scat_dispersion_real
_atom_type_scat_dispersion_imag
_atom_type_scat_source
C C 0.0000 0.0000
;
International Tables for Crystallography
(Vol. C, Tables 4.2.6.8 and 6.1.1.4)
;
O O 0.0000 0.0000
;
International Tables for Crystallography
(Vol. C, Tables 4.2.6.8 and 6.1.1.4)
;
N N 0.0000 0.0000
;
International Tables for Crystallography
(Vol. C, Tables 4.2.6.8 and 6.1.1.4)
;
Ni Ni 0.0000 0.0000
;
International Tables for Crystallography
(Vol. C, Tables 4.2.6.8 and 6.1.1.4)
;
S S 0.0000 0.0000
;
International Tables for Crystallography
(Vol. C, Tables 4.2.6.8 and 6.1.1.4)
;

loop_
_geom_angle_atom_site_label_1
_geom_angle_atom_site_label_2
_geom_angle_atom_site_label_3
_geom_angle
_geom_angle_publ_flag
_geom_angle_site_symmetry_1
_geom_angle_site_symmetry_2
_geom_angle_site_symmetry_3
S1 Ni1 S2 177.28(10) yes . . .
S1 Ni1 S3 90.43(8) yes . . .
S1 Ni1 S4 88.38(8) yes . . .
S2 Ni1 S3 88.82(8) yes . . .
S2 Ni1 S4 92.43(8) yes . . .
S3 Ni1 S4 178.28(9) yes . . .
Ni1 S1 C4 105.8(2) yes . . .
Ni1 S2 C9 104.4(3) yes . . .
Ni1 S3 C4 105.1(2) yes . . 3_556
Ni1 S4 C7 104.8(3) yes . . .
O26 S15 C27 116.3(8) yes . . .
O26 S15 C28 127.6(10) yes . . .
C27 S15 C28 113.2(11) yes . . .
C7 N6 C14 117.7(8) yes . . .
C5 N30 C8 111.7(6) yes . . .
C5 N30 C10 108.3(5) yes . . .
C5 N30 C13 107.3(5) yes . . .
C8 N30 C10 109.6(6) yes . . .
C8 N30 C13 108.5(6) yes . . .
C10 N30 C13 111.5(6) yes . . .
C9 N31 C18 116.3(8) yes . . .
S1 C4 S3 121.3(4) yes . . 3_556
S1 C4 C4 118.3(5) yes . . 3_556
S3 C4 C4 120.3(5) yes 3_556 . 3_556
N30 C5 C11 113.5(6) yes . . .
S4 C7 N6 119.2(6) yes . . .
S4 C7 C9 119.2(6) yes . . .
N6 C7 C9 121.5(7) yes . . .
N30 C8 C19 110.5(7) yes . . .
S2 C9 N31 118.6(6) yes . . .
S2 C9 C7 119.1(6) yes . . .
N31 C9 C7 122.2(7) yes . . .
N30 C10 C16 113.3(6) yes . . .
C5 C11 C12 109.1(7) yes . . .
C11 C12 C22 113.6(8) yes . . .
N30 C13 C24 111.1(7) yes . . .
N6 C14 C18 119.5(9) yes . . .
C10 C16 C17 105.4(7) yes . . .
C16 C17 C21 111.1(8) yes . . .
N31 C18 C14 122.7(9) yes . . .
C8 C19 C23 105.8(8) yes . . .
C24 C20 C29 105.2(15) yes . . .
C19 C23 C25 110.0(10) yes . . .
C13 C24 C20 108.1(9) yes . . .

loop_
_geom_bond_atom_site_label_1
_geom_bond_atom_site_label_2
_geom_bond_distance
_geom_bond_publ_flag
_geom_bond_site_symmetry_1
_geom_bond_site_symmetry_2
Ni1 S1 2.1541(19) yes . .
Ni1 S2 2.145(2) yes . .
Ni1 S3 2.162(2) yes . .
Ni1 S4 2.140(2) yes . .
S1 C4 1.690(7) yes . .
S2 C9 1.745(8) yes . .
S3 C4 1.675(6) yes . 3_556
S4 C7 1.737(8) yes . .
S15 O26 1.371(11) yes . .
S15 C27 1.67(2) yes . .
S15 C28 1.54(2) yes . .
N6 C7 1.324(11) yes . .
N6 C14 1.347(13) yes . .
N30 C5 1.520(9) yes . .
N30 C8 1.538(11) yes . .
N30 C10 1.539(9) yes . .
N30 C13 1.534(10) yes . .
N31 C9 1.324(10) yes . .
N31 C18 1.329(13) yes . .
C4 C4 1.415(9) yes . 3_556
C5 C11 1.518(10) yes . .
C7 C9 1.396(11) yes . .
C8 C19 1.549(13) yes . .
C10 C16 1.488(12) yes . .
C11 C12 1.516(13) yes . .
C12 C22 1.511(14) yes . .
C13 C24 1.529(13) yes . .
C14 C18 1.412(16) yes . .
C16 C17 1.578(11) yes . .
C17 C21 1.484(15) yes . .
C19 C23 1.564(15) yes . .
C20 C24 1.549(17) yes . .
C20 C29 1.27(3) yes . .
C23 C25 1.53(2) yes . .

loop_
_geom_contact_atom_site_label_1
_geom_contact_atom_site_label_2
_geom_contact_distance
_geom_contact_publ_flag
_geom_contact_site_symmetry_1
_geom_contact_site_symmetry_2
N6 N31 2.795(10) no . .
C5 C16 3.015(10) no . .
C5 C19 3.000(13) no . .
C7 C18 2.658(13) no . .
C8 C11 2.949(13) no . .
C8 C24 2.951(13) no . .
C9 C14 2.680(13) no . .
C10 C19 2.979(12) no . .
C10 C24 3.017(12) no . .
C11 C13 3.037(11) no . .
C11 C19 3.469(14) no . .
C13 C16 2.963(12) no . .
C13 C29 2.851(17) no . .
C16 C24 3.508(15) no . .
Ni1 C24 3.555(11) no . .
O26 C5 3.360(10) no . 2_546
O26 C10 3.404(11) no . 2_546
O26 C19 3.579(12) no . 2_546
O26 C28 3.18(2) no . 3_557
N31 C8 3.542(11) no . 4_555
C5 O26 3.360(10) no . 2_556
C8 N31 3.542(11) no . 4_454
C10 O26 3.404(11) no . 2_556
C19 O26 3.579(12) no . 2_556
C24 Ni1 3.555(11) no . .
C28 O26 3.18(2) no . 3_557

loop_
_geom_torsion_atom_site_label_1
_geom_torsion_atom_site_label_2
_geom_torsion_atom_site_label_3
_geom_torsion_atom_site_label_4
_geom_torsion
_geom_torsion_publ_flag
_geom_torsion_site_symmetry_1
_geom_torsion_site_symmetry_2
_geom_torsion_site_symmetry_3
_geom_torsion_site_symmetry_4
S1 Ni1 S3 C4 0.11(11) no . . . 3_556
S3 Ni1 S1 C4 -0.59(11) no . . . .
S1 Ni1 S4 C7 -176.09(11) no . . . .
S4 Ni1 S1 C4 -179.36(11) no . . . .
S2 Ni1 S3 C4 -177.28(11) no . . . 3_556
S3 Ni1 S2 C9 179.14(11) no . . . .
S2 Ni1 S4 C7 1.31(12) no . . . .
S4 Ni1 S2 C9 -2.04(11) no . . . .
Ni1 S1 C4 S3 179.9(4) no . . . 3_556
Ni1 S1 C4 C4 1.1(5) no . . . 3_556
Ni1 S2 C9 N31 -177.9(5) no . . . .
Ni1 S2 C9 C7 2.6(6) no . . . .
Ni1 S3 C4 S1 179.4(4) no . . 3_556 3_556
Ni1 S3 C4 C4 0.6(5) no . . 3_556 .
Ni1 S4 C7 N6 178.7(5) no . . . .
Ni1 S4 C7 C9 -0.0(6) no . . . .
C7 N6 C14 C18 0.8(12) no . . . .
C14 N6 C7 S4 -178.7(7) no . . . .
C14 N6 C7 C9 -0.1(12) no . . . .
C5 N30 C8 C19 -59.5(7) no . . . .
C8 N30 C5 C11 -50.6(7) no . . . .
C5 N30 C10 C16 -65.3(7) no . . . .
C10 N30 C5 C11 -171.3(5) no . . . .
C5 N30 C13 C24 179.0(6) no . . . .
C13 N30 C5 C11 68.1(7) no . . . .
C8 N30 C10 C16 172.7(5) no . . . .
C10 N30 C8 C19 60.4(7) no . . . .
C8 N30 C13 C24 -60.2(8) no . . . .
C13 N30 C8 C19 -177.6(5) no . . . .
C10 N30 C13 C24 60.6(8) no . . . .
C13 N30 C10 C16 52.6(8) no . . . .
C9 N31 C18 C14 1.6(13) no . . . .
C18 N31 C9 S2 179.7(7) no . . . .
C18 N31 C9 C7 -0.8(12) no . . . .
S1 C4 C4 S1 -180.0(4) no . . 3_556 3_556
S1 C4 C4 S3 -1.2(8) no . . 3_556 .
S3 C4 C4 S1 1.2(8) no 3_556 . 3_556 3_556
S3 C4 C4 S3 180.0(4) no 3_556 . 3_556 .
N30 C5 C11 C12 -177.9(5) no . . . .
S4 C7 C9 S2 -1.8(9) no . . . .
S4 C7 C9 N31 178.7(5) no . . . .
N6 C7 C9 S2 179.5(6) no . . . .
N6 C7 C9 N31 0.1(12) no . . . .
N30 C8 C19 C23 173.2(6) no . . . .
N30 C10 C16 C17 176.7(5) no . . . .
C5 C11 C12 C22 174.6(6) no . . . .
N30 C13 C24 C20 173.2(7) no . . . .
N6 C14 C18 N31 -1.6(14) no . . . .
C10 C16 C17 C21 175.3(7) no . . . .
C8 C19 C23 C25 177.8(8) no . . . .
C29 C20 C24 C13 73.1(15) no . . . .
